data_2206638
loop_
_publ_author_name
'Uttecht, Jan-Georg'
'Tuczek, Felix'
'N\"ather, Christian'

_publ_section_title
;
 Tris[2-(methylsulfanyl)phenyl]phosphine
;
_journal_coeditor_code BT6715
_journal_issue 9
_journal_name_full 'Acta Crystallographica Section E'
_journal_page_first o2916
_journal_page_last o2917
_journal_paper_doi 10.1107/S1600536805025602
_journal_volume 61
_journal_year 2005
_chemical_formula_iupac 'C21 H21 P S3'
_chemical_formula_moiety 'C21 H21 P S3'
_chemical_formula_sum 'C21 H21 P S3'
_chemical_formula_weight 400.53
_chemical_name_common Tris(o-methylthiophenyl)phosphine
_chemical_name_systematic
;
Tris[2-(methylsulfanyl)phenyl]phosphine
;
_space_group_IT_number 148
_symmetry_cell_setting trigonal
_symmetry_space_group_name_Hall '-R 3'
_symmetry_space_group_name_H-M 'R -3 :H'
_atom_sites_solution_hydrogens geom
_atom_sites_solution_primary direct
_atom_sites_solution_secondary difmap
_audit_creation_method SHELXL-97
_cell_angle_alpha 90.00
_cell_angle_beta 90.00
_cell_angle_gamma 120.00
_cell_formula_units_Z 24
_cell_length_a 23.4523(15)
_cell_length_b 23.4523(15)
_cell_length_c 25.4022(18)
_cell_measurement_reflns_used 7998
_cell_measurement_temperature 170(2)
_cell_measurement_theta_max 23
_cell_measurement_theta_min 12.5
_cell_volume 12099.7(14)
_computing_cell_refinement IPDS
_computing_data_collection 'IPDS (Stoe & Cie, 1998)'
_computing_data_reduction IPDS
_computing_molecular_graphics 'DIAMOND (Brandenburg, 1999)'
_computing_publication_material 'CIFTAB in SHELXL97'
_computing_structure_refinement 'SHELXL97 (Sheldrick, 1997)'
_computing_structure_solution 'SHELXS97 (Sheldrick, 1997)'
_diffrn_ambient_temperature 170(2)
_diffrn_measured_fraction_theta_full 0.994
_diffrn_measured_fraction_theta_max 0.994
_diffrn_measurement_device_type 'Stoe IPDS-1'
_diffrn_measurement_method \f
_diffrn_radiation_monochromator graphite
_diffrn_radiation_source 'fine-focus sealed tube'
_diffrn_radiation_type MoK\a
_diffrn_radiation_wavelength 0.71073
_diffrn_reflns_av_R_equivalents 0.0448
_diffrn_reflns_av_sigmaI/netI 0.0284
_diffrn_reflns_limit_h_max 30
_diffrn_reflns_limit_h_min -30
_diffrn_reflns_limit_k_max 30
_diffrn_reflns_limit_k_min -30
_diffrn_reflns_limit_l_max 33
_diffrn_reflns_limit_l_min -33
_diffrn_reflns_number 34061
_diffrn_reflns_theta_full 28.01
_diffrn_reflns_theta_max 28.01
_diffrn_reflns_theta_min 2.77
_diffrn_standards_interval_time 0
_diffrn_standards_number 0
_exptl_absorpt_coefficient_mu 0.448
_exptl_absorpt_correction_type none
_exptl_crystal_colour colourless
_exptl_crystal_density_diffrn 1.319
_exptl_crystal_density_method 'not measured'
_exptl_crystal_description block
_exptl_crystal_F_000 5040
_exptl_crystal_size_max 0.3
_exptl_crystal_size_mid 0.25
_exptl_crystal_size_min 0.25
_refine_diff_density_max 1.518
_refine_diff_density_min -0.573
_refine_ls_extinction_method none
_refine_ls_goodness_of_fit_ref 1.035
_refine_ls_hydrogen_treatment constr
_refine_ls_matrix_type full
_refine_ls_number_parameters 301
_refine_ls_number_reflns 6469
_refine_ls_number_restraints 0
_refine_ls_restrained_S_all 1.035
_refine_ls_R_factor_all 0.0688
_refine_ls_R_factor_gt 0.0539
_refine_ls_shift/su_max 0.001
_refine_ls_shift/su_mean 0.000
_refine_ls_structure_factor_coef Fsqd
_refine_ls_weighting_details 'calc w = 1/[\s^2^(Fo^2^)+(0.0594P)^2^+57.688P] where P = (Fo^2^+2Fc^2^)/3'
_refine_ls_weighting_scheme calc
_refine_ls_wR_factor_gt 0.1279
_refine_ls_wR_factor_ref 0.1352
_reflns_number_gt 5279
_reflns_number_total 6469
_reflns_threshold_expression I>2\s(I)
_cod_data_source_file bt6715.cif
_cod_data_source_block I
_cod_original_cell_volume 12099.6(14)
_cod_original_sg_symbol_H-M 'R -3'
_cod_database_code 2206638

loop_
_symmetry_equiv_pos_as_xyz
'x, y, z'
'-y, x-y, z'
'-x+y, -x, z'
'x+2/3, y+1/3, z+1/3'
'-y+2/3, x-y+1/3, z+1/3'
'-x+y+2/3, -x+1/3, z+1/3'
'x+1/3, y+2/3, z+2/3'
'-y+1/3, x-y+2/3, z+2/3'
'-x+y+1/3, -x+2/3, z+2/3'
'-x, -y, -z'
'y, -x+y, -z'
'x-y, x, -z'
'-x+2/3, -y+1/3, -z+1/3'
'y+2/3, -x+y+1/3, -z+1/3'
'x-y+2/3, x+1/3, -z+1/3'
'-x+1/3, -y+2/3, -z+2/3'
'y+1/3, -x+y+2/3, -z+2/3'
'x-y+1/3, x+2/3, -z+2/3'

loop_
_atom_site_label
_atom_site_fract_x
_atom_site_fract_y
_atom_site_fract_z
_atom_site_U_iso_or_equiv
_atom_site_adp_type
_atom_site_calc_flag
_atom_site_refinement_flags
_atom_site_occupancy
_atom_site_type_symbol
P1 0.51266(3) 0.45658(3) 0.69623(2) 0.02139(15) Uani d . 1 P
C1 0.43921(13) 0.37446(12) 0.69091(9) 0.0218(5) Uani d . 1 C
C2 0.37735(13) 0.36515(12) 0.70739(9) 0.0224(5) Uani d . 1 C
C3 0.32066(14) 0.30435(13) 0.70169(11) 0.0289(6) Uani d . 1 C
H3 0.2798 0.2979 0.7145 0.035 Uiso calc R 1 H
C4 0.32349(15) 0.25270(14) 0.67714(12) 0.0339(6) Uani d . 1 C
H4 0.2844 0.2115 0.6723 0.041 Uiso calc R 1 H
C5 0.38259(16) 0.26147(14) 0.66005(11) 0.0352(6) Uani d . 1 C
H5 0.3843 0.2263 0.6430 0.042 Uiso calc R 1 H
C6 0.44014(15) 0.32115(13) 0.66724(10) 0.0276(5) Uani d . 1 C
H6 0.4809 0.3258 0.6559 0.033 Uiso calc R 1 H
S1 0.37626(4) 0.43366(4) 0.73565(3) 0.03288(17) Uani d . 1 S
C7 0.29011(16) 0.40440(17) 0.74383(14) 0.0428(7) Uani d . 1 C
H7A 0.2841 0.4392 0.7596 0.064 Uiso calc R 1 H
H7B 0.2709 0.3658 0.7670 0.064 Uiso calc R 1 H
H7C 0.2683 0.3923 0.7094 0.064 Uiso calc R 1 H
C11 0.57859(13) 0.44365(13) 0.67020(10) 0.0247(5) Uani d . 1 C
C12 0.58826(13) 0.44396(13) 0.61566(10) 0.0251(5) Uani d . 1 C
C13 0.64102(14) 0.43905(15) 0.59571(12) 0.0323(6) Uani d . 1 C
H13 0.6464 0.4380 0.5587 0.039 Uiso calc R 1 H
C14 0.68578(16) 0.43570(17) 0.62950(13) 0.0385(7) Uani d . 1 C
H14 0.7220 0.4331 0.6157 0.046 Uiso calc R 1 H
C15 0.67745(17) 0.43615(19) 0.68329(13) 0.0444(8) Uani d . 1 C
H15 0.7080 0.4340 0.7067 0.053 Uiso calc R 1 H
C16 0.62523(15) 0.43966(15) 0.70243(11) 0.0343(6) Uani d . 1 C
H16 0.6199 0.4394 0.7395 0.041 Uiso calc R 1 H
S2 0.52944(4) 0.44698(4) 0.57320(3) 0.03663(19) Uani d . 1 S
C17 0.57505(15) 0.47832(15) 0.51307(11) 0.0345(6) Uani d . 1 C
H17A 0.5469 0.4820 0.4864 0.052 Uiso calc R 1 H
H17B 0.5897 0.4482 0.5005 0.052 Uiso calc R 1 H
H17C 0.6135 0.5218 0.5195 0.052 Uiso calc R 1 H
C21 0.52869(12) 0.46206(13) 0.76742(10) 0.0238(5) Uani d . 1 C
C22 0.56950(12) 0.52423(14) 0.79038(10) 0.0261(5) Uani d . 1 C
C23 0.57700(14) 0.53094(18) 0.84464(11) 0.0381(7) Uani d . 1 C
H23 0.6032 0.5732 0.8600 0.046 Uiso calc R 1 H
C24 0.54551(16) 0.4748(2) 0.87647(11) 0.0485(9) Uani d . 1 C
H24 0.5505 0.4785 0.9136 0.058 Uiso calc R 1 H
C25 0.50718(15) 0.41413(18) 0.85336(12) 0.0447(9) Uani d . 1 C
H25 0.4860 0.3761 0.8750 0.054 Uiso calc R 1 H
C26 0.49894(15) 0.40736(16) 0.80014(11) 0.0382(7) Uani d . 1 C
H26 0.4726 0.3648 0.7853 0.046 Uiso calc R 1 H
S3 0.61283(3) 0.59034(3) 0.74626(3) 0.03353(17) Uani d . 1 S
C27 0.65616(18) 0.66151(17) 0.78796(19) 0.0593(11) Uani d . 1 C
H27A 0.6816 0.7007 0.7661 0.089 Uiso calc R 1 H
H27B 0.6860 0.6554 0.8113 0.089 Uiso calc R 1 H
H27C 0.6244 0.6671 0.8092 0.089 Uiso calc R 1 H
P2 0.3333 0.6667 0.80038(4) 0.0162(2) Uani d S 1 P
C31 0.40202(11) 0.66402(11) 0.76817(9) 0.0167(4) Uani d . 1 C
C32 0.42020(11) 0.61806(11) 0.78545(9) 0.0183(4) Uani d . 1 C
C33 0.47485(12) 0.61832(12) 0.76346(10) 0.0221(5) Uani d . 1 C
H33 0.4867 0.5870 0.7749 0.027 Uiso calc R 1 H
C34 0.51213(12) 0.66402(13) 0.72502(10) 0.0233(5) Uani d . 1 C
H34 0.5498 0.6644 0.7108 0.028 Uiso calc R 1 H
C35 0.49475(12) 0.70913(12) 0.70729(9) 0.0215(5) Uani d . 1 C
H35 0.5201 0.7402 0.6808 0.026 Uiso calc R 1 H
C36 0.43992(12) 0.70863(12) 0.72854(9) 0.0194(5) Uani d . 1 C
H36 0.4278 0.7392 0.7159 0.023 Uiso calc R 1 H
S4 0.36891(3) 0.55893(3) 0.83254(3) 0.02691(15) Uani d . 1 S
C37 0.42004(15) 0.52982(15) 0.86033(11) 0.0320(6) Uani d . 1 C
H37A 0.3951 0.4963 0.8871 0.048 Uiso calc R 1 H
H37B 0.4589 0.5667 0.8766 0.048 Uiso calc R 1 H
H37C 0.4340 0.5105 0.8325 0.048 Uiso calc R 1 H

loop_
_atom_site_aniso_label
_atom_site_aniso_U_11
_atom_site_aniso_U_22
_atom_site_aniso_U_33
_atom_site_aniso_U_12
_atom_site_aniso_U_13
_atom_site_aniso_U_23
P1 0.0263(3) 0.0204(3) 0.0157(3) 0.0104(3) 0.0016(2) 0.0007(2)
C1 0.0273(12) 0.0215(11) 0.0159(10) 0.0117(10) -0.0023(9) 0.0009(9)
C2 0.0297(13) 0.0259(12) 0.0152(10) 0.0167(11) -0.0023(9) 0.0012(9)
C3 0.0267(13) 0.0258(13) 0.0303(13) 0.0103(11) -0.0041(11) 0.0012(10)
C4 0.0377(16) 0.0216(13) 0.0367(15) 0.0105(12) -0.0071(12) 0.0022(11)
C5 0.0474(18) 0.0260(14) 0.0307(14) 0.0172(13) -0.0005(13) -0.0005(11)
C6 0.0392(15) 0.0232(12) 0.0237(12) 0.0180(11) 0.0026(11) 0.0031(10)
S1 0.0335(4) 0.0325(4) 0.0370(4) 0.0197(3) -0.0036(3) -0.0110(3)
C7 0.0370(17) 0.0462(18) 0.0512(19) 0.0254(15) 0.0103(14) 0.0026(15)
C11 0.0263(12) 0.0239(12) 0.0220(12) 0.0110(10) 0.0002(10) 0.0009(10)
C12 0.0231(12) 0.0239(12) 0.0262(12) 0.0101(10) 0.0012(10) 0.0005(10)
C13 0.0318(14) 0.0349(15) 0.0289(14) 0.0157(12) 0.0061(11) 0.0000(11)
C14 0.0346(16) 0.0459(18) 0.0425(17) 0.0258(14) 0.0066(13) 0.0001(14)
C15 0.0447(18) 0.060(2) 0.0409(17) 0.0356(17) -0.0071(14) -0.0007(15)
C16 0.0400(16) 0.0436(17) 0.0269(13) 0.0266(14) -0.0113(12) -0.0004(12)
S2 0.0309(4) 0.0617(5) 0.0190(3) 0.0244(4) 0.0031(3) 0.0023(3)
C17 0.0404(16) 0.0401(16) 0.0239(13) 0.0207(14) 0.0045(12) 0.0045(12)
C21 0.0206(12) 0.0285(13) 0.0179(11) 0.0089(10) -0.0001(9) -0.0027(9)
C22 0.0154(11) 0.0325(14) 0.0291(13) 0.0111(10) -0.0016(9) -0.0098(11)
C23 0.0214(13) 0.059(2) 0.0301(14) 0.0176(13) -0.0066(11) -0.0215(14)
C24 0.0306(15) 0.086(3) 0.0160(12) 0.0193(17) -0.0015(11) -0.0057(15)
C25 0.0240(14) 0.053(2) 0.0268(14) -0.0036(13) 0.0004(11) 0.0110(13)
C26 0.0337(15) 0.0348(16) 0.0253(13) 0.0015(13) -0.0041(11) 0.0057(12)
S3 0.0262(3) 0.0225(3) 0.0478(4) 0.0091(3) -0.0025(3) 0.0000(3)
C27 0.0402(19) 0.0295(17) 0.103(3) 0.0132(15) -0.021(2) -0.0267(19)
P2 0.0173(3) 0.0173(3) 0.0140(4) 0.00867(14) 0.000 0.000
C31 0.0163(10) 0.0186(11) 0.0151(10) 0.0085(9) -0.0020(8) -0.0011(8)
C32 0.0163(10) 0.0186(11) 0.0186(10) 0.0077(9) -0.0012(8) 0.0002(8)
C33 0.0214(11) 0.0222(12) 0.0253(12) 0.0128(10) 0.0001(9) 0.0021(9)
C34 0.0204(11) 0.0299(13) 0.0215(11) 0.0140(10) 0.0026(9) -0.0001(10)
C35 0.0240(12) 0.0241(12) 0.0158(10) 0.0114(10) 0.0033(9) 0.0009(9)
C36 0.0217(11) 0.0209(11) 0.0161(10) 0.0111(9) 0.0008(9) 0.0008(8)
S4 0.0238(3) 0.0262(3) 0.0311(3) 0.0129(3) 0.0050(2) 0.0132(3)
C37 0.0413(16) 0.0365(15) 0.0260(13) 0.0254(13) -0.0010(11) 0.0073(11)

loop_
_atom_type_symbol
_atom_type_description
_atom_type_scat_dispersion_real
_atom_type_scat_dispersion_imag
_atom_type_scat_source
C C 0.0033 0.0016 'International Tables Vol C Tables 4.2.6.8 and 6.1.1.4'
H H 0.0000 0.0000 'International Tables Vol C Tables 4.2.6.8 and 6.1.1.4'
P P 0.1023 0.0942 'International Tables Vol C Tables 4.2.6.8 and 6.1.1.4'
S S 0.1246 0.1234 'International Tables Vol C Tables 4.2.6.8 and 6.1.1.4'

loop_
_geom_angle_atom_site_label_1
_geom_angle_atom_site_label_2
_geom_angle_atom_site_label_3
_geom_angle_site_symmetry_1
_geom_angle_site_symmetry_3
_geom_angle
_geom_angle_publ_flag
C1 P1 C21 . . 101.39(11) y
C1 P1 C11 . . 103.03(12) y
C21 P1 C11 . . 101.87(12) y
C6 C1 C2 . . 117.5(2) n
C6 C1 P1 . . 122.9(2) n
C2 C1 P1 . . 119.37(19) n
C3 C2 C1 . . 120.5(2) n
C3 C2 S1 . . 122.2(2) n
C1 C2 S1 . . 117.23(19) n
C2 C3 C4 . . 120.2(3) n
C2 C3 H3 . . 119.9 n
C4 C3 H3 . . 119.9 n
C5 C4 C3 . . 119.8(3) n
C5 C4 H4 . . 120.1 n
C3 C4 H4 . . 120.1 n
C4 C5 C6 . . 120.8(3) n
C4 C5 H5 . . 119.6 n
C6 C5 H5 . . 119.6 n
C5 C6 C1 . . 121.1(3) n
C5 C6 H6 . . 119.4 n
C1 C6 H6 . . 119.4 n
C2 S1 C7 . . 102.98(15) n
S1 C7 H7A . . 109.5 n
S1 C7 H7B . . 109.5 n
H7A C7 H7B . . 109.5 n
S1 C7 H7C . . 109.5 n
H7A C7 H7C . . 109.5 n
H7B C7 H7C . . 109.5 n
C12 C11 C16 . . 116.5(2) n
C12 C11 P1 . . 120.0(2) n
C16 C11 P1 . . 123.2(2) n
C13 C12 C11 . . 120.4(3) n
C13 C12 S2 . . 121.4(2) n
C11 C12 S2 . . 118.2(2) n
C14 C13 C12 . . 120.5(3) n
C14 C13 H13 . . 119.8 n
C12 C13 H13 . . 119.8 n
C15 C14 C13 . . 119.8(3) n
C15 C14 H14 . . 120.1 n
C13 C14 H14 . . 120.1 n
C16 C15 C14 . . 119.3(3) n
C16 C15 H15 . . 120.3 n
C14 C15 H15 . . 120.3 n
C15 C16 C11 . . 123.4(3) n
C15 C16 H16 . . 118.3 n
C11 C16 H16 . . 118.3 n
C12 S2 C17 . . 102.52(14) n
S2 C17 H17A . . 109.5 n
S2 C17 H17B . . 109.5 n
H17A C17 H17B . . 109.5 n
S2 C17 H17C . . 109.5 n
H17A C17 H17C . . 109.5 n
H17B C17 H17C . . 109.5 n
C26 C21 C22 . . 118.4(2) n
C26 C21 P1 . . 122.2(2) n
C22 C21 P1 . . 119.3(2) n
C23 C22 C21 . . 120.7(3) n
C23 C22 S3 . . 123.1(2) n
C21 C22 S3 . . 116.2(2) n
C22 C23 C24 . . 119.3(3) n
C22 C23 H23 . . 120.3 n
C24 C23 H23 . . 120.3 n
C25 C24 C23 . . 119.3(3) n
C25 C24 H24 . . 120.3 n
C23 C24 H24 . . 120.3 n
C26 C25 C24 . . 121.6(3) n
C26 C25 H25 . . 119.2 n
C24 C25 H25 . . 119.2 n
C25 C26 C21 . . 120.6(3) n
C25 C26 H26 . . 119.7 n
C21 C26 H26 . . 119.7 n
C22 S3 C27 . . 104.53(18) n
S3 C27 H27A . . 109.5 n
S3 C27 H27B . . 109.5 n
H27A C27 H27B . . 109.5 n
S3 C27 H27C . . 109.5 n
H27A C27 H27C . . 109.5 n
H27B C27 H27C . . 109.5 n
C31 P2 C31 2_665 3_565 101.65(9) n
C31 P2 C31 2_665 . 101.65(9) y
C31 P2 C31 3_565 . 101.65(9) n
C36 C31 C32 . . 118.1(2) n
C36 C31 P2 . . 122.29(17) n
C32 C31 P2 . . 119.49(17) n
C33 C32 C31 . . 120.0(2) n
C33 C32 S4 . . 122.47(18) n
C31 C32 S4 . . 117.48(17) n
C34 C33 C32 . . 120.5(2) n
C34 C33 H33 . . 119.8 n
C32 C33 H33 . . 119.8 n
C35 C34 C33 . . 120.4(2) n
C35 C34 H34 . . 119.8 n
C33 C34 H34 . . 119.8 n
C34 C35 C36 . . 119.5(2) n
C34 C35 H35 . . 120.3 n
C36 C35 H35 . . 120.3 n
C35 C36 C31 . . 121.6(2) n
C35 C36 H36 . . 119.2 n
C31 C36 H36 . . 119.2 n
C32 S4 C37 . . 104.02(13) n
S4 C37 H37A . . 109.5 n
S4 C37 H37B . . 109.5 n
H37A C37 H37B . . 109.5 n
S4 C37 H37C . . 109.5 n
H37A C37 H37C . . 109.5 n
H37B C37 H37C . . 109.5 n

loop_
_geom_bond_atom_site_label_1
_geom_bond_atom_site_label_2
_geom_bond_site_symmetry_2
_geom_bond_distance
_geom_bond_publ_flag
P1 C1 . 1.838(3) y
P1 C21 . 1.838(3) y
P1 C11 . 1.841(3) y
C1 C6 . 1.397(4) n
C1 C2 . 1.418(4) n
C2 C3 . 1.388(4) n
C2 S1 . 1.772(3) n
C3 C4 . 1.393(4) n
C3 H3 . 0.9500 n
C4 C5 . 1.366(5) n
C4 H4 . 0.9500 n
C5 C6 . 1.387(4) n
C5 H5 . 0.9500 n
C6 H6 . 0.9500 n
S1 C7 . 1.792(3) n
C7 H7A . 0.9800 n
C7 H7B . 0.9800 n
C7 H7C . 0.9800 n
C11 C12 . 1.403(4) n
C11 C16 . 1.406(4) n
C12 C13 . 1.394(4) n
C12 S2 . 1.780(3) n
C13 C14 . 1.388(4) n
C13 H13 . 0.9500 n
C14 C15 . 1.381(5) n
C14 H14 . 0.9500 n
C15 C16 . 1.358(4) n
C15 H15 . 0.9500 n
C16 H16 . 0.9500 n
S2 C17 . 1.798(3) n
C17 H17A . 0.9800 n
C17 H17B . 0.9800 n
C17 H17C . 0.9800 n
C21 C26 . 1.389(4) n
C21 C22 . 1.409(4) n
C22 C23 . 1.389(4) n
C22 S3 . 1.765(3) n
C23 C24 . 1.400(5) n
C23 H23 . 0.9500 n
C24 C25 . 1.378(5) n
C24 H24 . 0.9500 n
C25 C26 . 1.364(4) n
C25 H25 . 0.9500 n
C26 H26 . 0.9500 n
S3 C27 . 1.801(3) n
C27 H27A . 0.9800 n
C27 H27B . 0.9800 n
C27 H27C . 0.9800 n
P2 C31 2_665 1.835(2) n
P2 C31 3_565 1.835(2) n
P2 C31 . 1.835(2) y
C31 C36 . 1.403(3) n
C31 C32 . 1.413(3) n
C32 C33 . 1.395(3) n
C32 S4 . 1.770(2) n
C33 C34 . 1.389(3) n
C33 H33 . 0.9500 n
C34 C35 . 1.385(4) n
C34 H34 . 0.9500 n
C35 C36 . 1.389(3) n
C35 H35 . 0.9500 n
C36 H36 . 0.9500 n
S4 C37 . 1.795(3) n
C37 H37A . 0.9800 n
C37 H37B . 0.9800 n
C37 H37C . 0.9800 n
